data_1514903
loop_
_publ_author_name
'Zhang, Tao'
'Wu, Ya'
'Gao, Lihong'
'Song, Zhongtai'
'Zhao, Li'
'Zhang, Yunxiao'
'Tao, Jingchao'

_publ_section_title
;
 A novel Na+ coordination mediated supramolecular organogel based on
 isosteviol: water-assisted self-assembly, in situ forming and selective
 gelation abilities
;
_journal_issue 3
_journal_name_full 'Soft Matter'
_journal_page_first 638
_journal_paper_doi 10.1039/c2sm27062e
_journal_volume 9
_journal_year 2013
_chemical_formula_sum 'C22 H39 Na O9 S'
_chemical_formula_weight 502.58
_chemical_name_common 4
_chemical_name_systematic
;
?
;
_space_group_IT_number 4
_symmetry_cell_setting monoclinic
_symmetry_space_group_name_Hall 'P 2yb'
_symmetry_space_group_name_H-M 'P 1 21 1'
_atom_sites_solution_hydrogens geom
_atom_sites_solution_primary direct
_atom_sites_solution_secondary difmap
_audit_creation_method SHELXL-97
_cell_angle_alpha 90.00
_cell_angle_beta 106.04(3)
_cell_angle_gamma 90.00
_cell_formula_units_Z 2
_cell_length_a 12.847(3)
_cell_length_b 7.4420(15)
_cell_length_c 13.875(3)
_cell_measurement_reflns_used 389
_cell_measurement_temperature 291(2)
_cell_measurement_theta_max 25.1
_cell_measurement_theta_min 2
_cell_volume 1274.9(5)
_computing_cell_refinement raxis
_computing_data_collection raxis
_computing_data_reduction raxis
_computing_molecular_graphics texsan
_computing_publication_material texsan
_computing_structure_refinement 'SHELXL-97 (Sheldrick, 1997)'
_computing_structure_solution 'SHELXS-97 (Sheldrick, 1990)'
_diffrn_ambient_temperature 291(2)
_diffrn_detector_area_resol_mean 0
_diffrn_measured_fraction_theta_full 0.989
_diffrn_measured_fraction_theta_max 0.989
_diffrn_measurement_device_type R-AXIS-IV
_diffrn_measurement_method 'Oscillation frames'
_diffrn_radiation_monochromator graphite
_diffrn_radiation_source 'fine-focus sealed tube'
_diffrn_radiation_type MoK\a
_diffrn_radiation_wavelength 0.71073
_diffrn_reflns_av_R_equivalents 0.0509
_diffrn_reflns_av_sigmaI/netI 0.0476
_diffrn_reflns_limit_h_max 15
_diffrn_reflns_limit_h_min 0
_diffrn_reflns_limit_k_max 9
_diffrn_reflns_limit_k_min -9
_diffrn_reflns_limit_l_max 16
_diffrn_reflns_limit_l_min -17
_diffrn_reflns_number 4605
_diffrn_reflns_theta_full 26.00
_diffrn_reflns_theta_max 26.00
_diffrn_reflns_theta_min 1.53
_diffrn_standards_decay_% 0
_diffrn_standards_interval_count 0
_diffrn_standards_interval_time 0
_diffrn_standards_number 0
_exptl_absorpt_coefficient_mu 0.191
_exptl_absorpt_correction_T_max 0.9682
_exptl_absorpt_correction_T_min 0.9628
_exptl_absorpt_correction_type multi-scan
_exptl_crystal_colour Colorless
_exptl_crystal_density_diffrn 1.309
_exptl_crystal_density_method 'not measured'
_exptl_crystal_description PRISMATIC
_exptl_crystal_F_000 540
_exptl_crystal_size_max 0.20
_exptl_crystal_size_mid 0.17
_exptl_crystal_size_min 0.17
_refine_diff_density_max 0.390
_refine_diff_density_min -0.176
_refine_diff_density_rms 0.051
_refine_ls_abs_structure_details 'Flack H D (1983), Acta Cryst. A39, 876-881'
_refine_ls_abs_structure_Flack 0.45(9)
_refine_ls_extinction_coef 0.016(3)
_refine_ls_extinction_expression Fc^*^=kFc[1+0.001xFc^2^\l^3^/sin(2\q)]^-1/4^
_refine_ls_extinction_method SHELXL
_refine_ls_goodness_of_fit_ref 1.071
_refine_ls_hydrogen_treatment mixed
_refine_ls_matrix_type full
_refine_ls_number_parameters 315
_refine_ls_number_reflns 4522
_refine_ls_number_restraints 8
_refine_ls_restrained_S_all 1.071
_refine_ls_R_factor_all 0.0567
_refine_ls_R_factor_gt 0.0482
_refine_ls_shift/su_max 0.000
_refine_ls_shift/su_mean 0.000
_refine_ls_structure_factor_coef Fsqd
_refine_ls_weighting_details 'calc w=1/[\s^2^(Fo^2^)+(0.0635P)^2^+0.0168P] where P=(Fo^2^+2Fc^2^)/3'
_refine_ls_weighting_scheme calc
_refine_ls_wR_factor_gt 0.1092
_refine_ls_wR_factor_ref 0.1141
_reflns_number_gt 3902
_reflns_number_total 4522
_reflns_threshold_expression >2sigma(I)
_cod_data_source_file c2sm27062e.txt
_cod_data_source_block b
_cod_depositor_comments
;
The following automatic conversions were performed:

'_symmetry_cell_setting' value 'Monoclinic' changed to 'monoclinic'
according to
/usr/data/users/saulius/automatic-downloads/retrospective/RSC/lib/dictionaries/cif_core.dic
dictionary named 'cif_core.dic' version 2.4.2 from 2011-04-26.

Automatic conversion script
Id: cif_fix_values 2281 2013-09-26 08:29:07Z andrius 
;
_cod_original_cell_volume 1274.9(4)
_cod_original_sg_symbol_H-M P2(1)
_cod_database_code 1514903

loop_
_symmetry_equiv_pos_as_xyz
'x, y, z'
'-x, y+1/2, -z'

loop_
_atom_site_label
_atom_site_type_symbol
_atom_site_fract_x
_atom_site_fract_y
_atom_site_fract_z
_atom_site_U_iso_or_equiv
_atom_site_adp_type
_atom_site_occupancy
_atom_site_symmetry_multiplicity
_atom_site_calc_flag
_atom_site_refinement_flags
S1 S 0.65991(6) 0.61196(10) 0.41707(5) 0.0378(2) Uani 1 1 d .
C1 C 0.2828(2) 0.2601(4) 0.0874(2) 0.0440(7) Uani 1 1 d .
H1A H 0.2868 0.2993 0.0219 0.053 Uiso 1 1 calc R
H1B H 0.3112 0.1387 0.0977 0.053 Uiso 1 1 calc R
C2 C 0.1644(3) 0.2567(4) 0.0878(3) 0.0492(8) Uani 1 1 d .
H2A H 0.1236 0.1824 0.0328 0.059 Uiso 1 1 calc R
H2B H 0.1586 0.2036 0.1499 0.059 Uiso 1 1 calc R
C3 C 0.1163(2) 0.4445(5) 0.0772(2) 0.0458(8) Uani 1 1 d .
H3A H 0.0433 0.4377 0.0841 0.055 Uiso 1 1 calc R
H3B H 0.1114 0.4886 0.0103 0.055 Uiso 1 1 calc R
C4 C 0.1817(2) 0.5808(4) 0.1544(2) 0.0344(6) Uani 1 1 d .
C5 C 0.3042(2) 0.5736(3) 0.15622(19) 0.0311(6) Uani 1 1 d .
H5A H 0.3051 0.6127 0.0890 0.037 Uiso 1 1 calc R
C6 C 0.3776(2) 0.7080(4) 0.2273(2) 0.0358(6) Uani 1 1 d .
H6A H 0.3435 0.8254 0.2190 0.043 Uiso 1 1 calc R
H6B H 0.3874 0.6702 0.2962 0.043 Uiso 1 1 calc R
C7 C 0.4877(2) 0.7207(4) 0.2062(2) 0.0383(7) Uani 1 1 d .
H7A H 0.4774 0.7754 0.1407 0.046 Uiso 1 1 calc R
H7B H 0.5331 0.8010 0.2552 0.046 Uiso 1 1 calc R
C8 C 0.5484(2) 0.5446(4) 0.2079(2) 0.0317(6) Uani 1 1 d .
C9 C 0.4683(2) 0.4014(4) 0.1451(2) 0.0342(6) Uani 1 1 d .
H9A H 0.4513 0.4448 0.0758 0.041 Uiso 1 1 calc R
C10 C 0.3553(2) 0.3831(4) 0.1675(2) 0.0326(6) Uani 1 1 d .
C11 C 0.5275(2) 0.2207(4) 0.1441(2) 0.0447(8) Uani 1 1 d .
H11A H 0.5399 0.1636 0.2091 0.054 Uiso 1 1 calc R
H11B H 0.4815 0.1419 0.0945 0.054 Uiso 1 1 calc R
C12 C 0.6362(3) 0.2441(5) 0.1200(3) 0.0537(9) Uani 1 1 d .
H12A H 0.6227 0.2686 0.0489 0.064 Uiso 1 1 calc R
H12B H 0.6765 0.1325 0.1343 0.064 Uiso 1 1 calc R
C13 C 0.7061(2) 0.3978(5) 0.1803(2) 0.0451(8) Uani 1 1 d .
C14 C 0.6415(2) 0.5703(5) 0.1586(2) 0.0446(8) Uani 1 1 d .
H14A H 0.6131 0.5889 0.0869 0.054 Uiso 1 1 calc R
H14B H 0.6860 0.6726 0.1875 0.054 Uiso 1 1 calc R
C15 C 0.6117(2) 0.4611(4) 0.31191(19) 0.0311(6) Uani 1 1 d .
H15A H 0.5652 0.3705 0.3304 0.037 Uiso 1 1 calc R
C16 C 0.7075(2) 0.3644(4) 0.2889(2) 0.0382(7) Uani 1 1 d .
C17 C 0.8187(3) 0.4041(7) 0.1644(3) 0.0674(11) Uani 1 1 d .
H17A H 0.8593 0.5007 0.2030 0.101 Uiso 1 1 calc R
H17B H 0.8125 0.4232 0.0946 0.101 Uiso 1 1 calc R
H17C H 0.8553 0.2924 0.1855 0.101 Uiso 1 1 calc R
C18 C 0.3645(2) 0.3014(4) 0.2714(2) 0.0362(6) Uani 1 1 d .
H18A H 0.2938 0.2928 0.2816 0.054 Uiso 1 1 calc R
H18B H 0.4096 0.3767 0.3223 0.054 Uiso 1 1 calc R
H18C H 0.3960 0.1837 0.2751 0.054 Uiso 1 1 calc R
C19 C 0.1364(3) 0.7704(4) 0.1209(3) 0.0496(8) Uani 1 1 d .
H19A H 0.0615 0.7757 0.1200 0.074 Uiso 1 1 calc R
H19B H 0.1431 0.7947 0.0549 0.074 Uiso 1 1 calc R
H19C H 0.1766 0.8584 0.1670 0.074 Uiso 1 1 calc R
C20 C 0.1665(2) 0.5582(4) 0.2592(2) 0.0357(6) Uani 1 1 d .
C21 C 0.9791(4) 0.5072(7) 0.6572(4) 0.0853(14) Uani 1 1 d .
H21A H 0.9178 0.5084 0.6851 0.102 Uiso 1 1 calc R
H21B H 1.0066 0.6289 0.6589 0.102 Uiso 1 1 calc R
C22 C 1.0621(4) 0.3918(8) 0.7159(4) 0.0954(16) Uani 1 1 d .
H22A H 1.0854 0.4358 0.7835 0.143 Uiso 1 1 calc R
H22B H 1.1224 0.3901 0.6877 0.143 Uiso 1 1 calc R
H22C H 1.0339 0.2723 0.7158 0.143 Uiso 1 1 calc R
O1 O 0.7303(2) 0.7414(4) 0.38824(19) 0.0659(8) Uani 1 1 d .
O2 O 0.71781(19) 0.4971(4) 0.49814(16) 0.0572(7) Uani 1 1 d .
O3 O 0.56572(18) 0.6926(3) 0.43559(16) 0.0477(5) Uani 1 1 d .
O4 O 0.77381(18) 0.2723(4) 0.34749(16) 0.0575(7) Uani 1 1 d .
O5 O 0.2063(2) 0.6622(3) 0.32633(17) 0.0600(7) Uani 1 1 d .
O6 O 0.1047(2) 0.4250(3) 0.27106(18) 0.0531(6) Uani 1 1 d D
O7 O 0.9453(3) 0.4452(5) 0.5562(3) 0.0841(9) Uani 1 1 d .
H7 H 0.890(4) 0.504(5) 0.539(5) 0.126 Uiso 1 1 d D
Na1 Na 0.76362(13) 0.1919(2) 0.50726(10) 0.0668(5) Uani 1 1 d D
O9 O 0.88575(19) -0.0662(3) 0.53024(18) 0.0549(6) Uani 1 1 d D
O8 O 0.5857(3) 0.0821(4) 0.4552(2) 0.0671(7) Uani 1 1 d D
H6E H 0.105(3) 0.420(5) 0.3321(10) 0.053(11) Uiso 1 1 d D
H8E H 0.563(3) -0.015(3) 0.426(3) 0.076(14) Uiso 1 1 d D
H8F H 0.5373(10) 0.110(4) 0.4833(17) 0.097(18) Uiso 1 1 d D
H9F H 0.9590 -0.0733 0.5154 0.146 Uiso 1 1 d RD
H9E H 0.8415 -0.1499 0.4784 0.146 Uiso 1 1 d RD

loop_
_atom_site_aniso_label
_atom_site_aniso_U_11
_atom_site_aniso_U_22
_atom_site_aniso_U_33
_atom_site_aniso_U_23
_atom_site_aniso_U_13
_atom_site_aniso_U_12
S1 0.0319(4) 0.0522(4) 0.0283(4) -0.0087(3) 0.0066(3) -0.0067(3)
C1 0.0403(17) 0.0457(17) 0.0393(17) -0.0150(14) -0.0001(13) 0.0014(13)
C2 0.0413(18) 0.052(2) 0.0434(19) -0.0147(15) -0.0060(14) -0.0049(14)
C3 0.0336(17) 0.066(2) 0.0294(16) -0.0043(15) -0.0058(13) -0.0046(15)
C4 0.0339(14) 0.0392(16) 0.0260(14) 0.0004(12) 0.0012(11) 0.0007(12)
C5 0.0346(14) 0.0336(15) 0.0222(13) 0.0031(10) 0.0029(11) -0.0019(11)
C6 0.0382(16) 0.0278(13) 0.0376(16) -0.0025(12) 0.0043(12) -0.0009(12)
C7 0.0408(17) 0.0356(15) 0.0351(16) 0.0040(12) 0.0046(13) -0.0070(13)
C8 0.0307(14) 0.0400(15) 0.0232(13) 0.0025(11) 0.0057(11) -0.0028(12)
C9 0.0376(16) 0.0413(15) 0.0206(13) -0.0010(12) 0.0025(12) 0.0063(12)
C10 0.0329(15) 0.0346(14) 0.0262(14) -0.0035(12) 0.0016(12) -0.0014(12)
C11 0.0429(18) 0.0490(19) 0.0370(17) -0.0134(15) 0.0025(14) 0.0074(15)
C12 0.048(2) 0.078(3) 0.0365(17) -0.0129(17) 0.0133(15) 0.0116(18)
C13 0.0368(17) 0.072(2) 0.0283(15) 0.0031(15) 0.0111(13) 0.0047(16)
C14 0.0398(16) 0.067(2) 0.0283(15) 0.0095(15) 0.0105(13) -0.0055(15)
C15 0.0314(15) 0.0386(15) 0.0228(13) 0.0016(11) 0.0066(11) 0.0000(11)
C16 0.0339(16) 0.0546(18) 0.0259(14) 0.0011(13) 0.0078(12) 0.0033(14)
C17 0.048(2) 0.114(3) 0.046(2) 0.005(2) 0.0224(17) 0.012(2)
C18 0.0380(16) 0.0318(13) 0.0366(16) 0.0092(12) 0.0066(13) 0.0028(12)
C19 0.0446(19) 0.052(2) 0.0497(19) 0.0139(16) 0.0092(15) 0.0163(15)
C20 0.0291(14) 0.0413(15) 0.0329(15) 0.0011(12) 0.0020(11) 0.0020(12)
C21 0.078(3) 0.085(3) 0.097(4) -0.002(3) 0.031(3) 0.005(3)
C22 0.087(4) 0.109(4) 0.091(4) 0.022(3) 0.027(3) 0.002(3)
O1 0.0589(15) 0.087(2) 0.0546(15) -0.0192(14) 0.0211(12) -0.0424(14)
O2 0.0542(14) 0.0835(17) 0.0260(11) -0.0041(11) -0.0021(10) 0.0122(12)
O3 0.0468(13) 0.0551(12) 0.0415(12) -0.0142(11) 0.0126(10) -0.0040(10)
O4 0.0488(13) 0.0894(18) 0.0346(12) 0.0094(12) 0.0121(10) 0.0290(13)
O5 0.0698(16) 0.0759(18) 0.0380(13) -0.0186(12) 0.0214(12) -0.0283(13)
O6 0.0554(14) 0.0659(15) 0.0402(14) -0.0032(12) 0.0171(12) -0.0216(12)
O7 0.0644(18) 0.106(2) 0.082(2) 0.003(2) 0.0206(17) 0.0085(17)
Na1 0.0718(10) 0.0917(10) 0.0401(8) 0.0225(7) 0.0208(7) 0.0294(8)
O9 0.0542(14) 0.0648(15) 0.0463(14) -0.0118(12) 0.0150(11) -0.0070(12)
O8 0.0821(19) 0.0557(16) 0.0715(19) -0.0047(15) 0.0347(16) 0.0040(15)

loop_
_atom_type_symbol
_atom_type_description
_atom_type_scat_dispersion_real
_atom_type_scat_dispersion_imag
_atom_type_scat_source
C C 0.0033 0.0016 'International Tables Vol C Tables 4.2.6.8 and 6.1.1.4'
H H 0.0000 0.0000 'International Tables Vol C Tables 4.2.6.8 and 6.1.1.4'
O O 0.0106 0.0060 'International Tables Vol C Tables 4.2.6.8 and 6.1.1.4'
S S 0.1246 0.1234 'International Tables Vol C Tables 4.2.6.8 and 6.1.1.4'
Na Na 0.0362 0.0249 'International Tables Vol C Tables 4.2.6.8 and 6.1.1.4'

loop_
_geom_angle_atom_site_label_1
_geom_angle_atom_site_label_2
_geom_angle_atom_site_label_3
_geom_angle
_geom_angle_site_symmetry_1
_geom_angle_site_symmetry_3
O3 S1 O2 112.70(14) . .
O3 S1 O1 113.09(16) . .
O2 S1 O1 112.43(16) . .
O3 S1 C15 106.60(13) . .
O2 S1 C15 104.39(14) . .
O1 S1 C15 106.87(13) . .
C2 C1 C10 114.5(3) . .
C2 C1 H1A 108.6 . .
C10 C1 H1A 108.6 . .
C2 C1 H1B 108.6 . .
C10 C1 H1B 108.6 . .
H1A C1 H1B 107.6 . .
C3 C2 C1 111.4(3) . .
C3 C2 H2A 109.4 . .
C1 C2 H2A 109.4 . .
C3 C2 H2B 109.4 . .
C1 C2 H2B 109.4 . .
H2A C2 H2B 108.0 . .
C2 C3 C4 114.1(2) . .
C2 C3 H3A 108.7 . .
C4 C3 H3A 108.7 . .
C2 C3 H3B 108.7 . .
C4 C3 H3B 108.7 . .
H3A C3 H3B 107.6 . .
C20 C4 C3 113.6(2) . .
C20 C4 C19 104.5(2) . .
C3 C4 C19 107.7(2) . .
C20 C4 C5 111.8(2) . .
C3 C4 C5 109.8(2) . .
C19 C4 C5 109.1(2) . .
C6 C5 C10 111.3(2) . .
C6 C5 C4 115.1(2) . .
C10 C5 C4 115.3(2) . .
C6 C5 H5A 104.5 . .
C10 C5 H5A 104.5 . .
C4 C5 H5A 104.5 . .
C7 C6 C5 110.8(2) . .
C7 C6 H6A 109.5 . .
C5 C6 H6A 109.5 . .
C7 C6 H6B 109.5 . .
C5 C6 H6B 109.5 . .
H6A C6 H6B 108.1 . .
C8 C7 C6 116.2(2) . .
C8 C7 H7A 108.2 . .
C6 C7 H7A 108.2 . .
C8 C7 H7B 108.2 . .
C6 C7 H7B 108.2 . .
H7A C7 H7B 107.4 . .
C7 C8 C14 110.0(2) . .
C7 C8 C9 108.8(2) . .
C14 C8 C9 107.9(2) . .
C7 C8 C15 119.1(2) . .
C14 C8 C15 100.8(2) . .
C9 C8 C15 109.5(2) . .
C11 C9 C8 110.3(2) . .
C11 C9 C10 114.2(2) . .
C8 C9 C10 116.7(2) . .
C11 C9 H9A 104.7 . .
C8 C9 H9A 104.7 . .
C10 C9 H9A 104.7 . .
C1 C10 C18 108.4(2) . .
C1 C10 C5 108.4(2) . .
C18 C10 C5 112.1(2) . .
C1 C10 C9 108.5(2) . .
C18 C10 C9 112.5(2) . .
C5 C10 C9 106.8(2) . .
C12 C11 C9 112.5(3) . .
C12 C11 H11A 109.1 . .
C9 C11 H11A 109.1 . .
C12 C11 H11B 109.1 . .
C9 C11 H11B 109.1 . .
H11A C11 H11B 107.8 . .
C11 C12 C13 113.1(3) . .
C11 C12 H12A 108.9 . .
C13 C12 H12A 108.9 . .
C11 C12 H12B 108.9 . .
C13 C12 H12B 108.9 . .
H12A C12 H12B 107.8 . .
C14 C13 C17 115.8(3) . .
C14 C13 C16 101.0(3) . .
C17 C13 C16 113.4(3) . .
C14 C13 C12 108.3(3) . .
C17 C13 C12 112.1(3) . .
C16 C13 C12 105.1(3) . .
C13 C14 C8 104.9(2) . .
C13 C14 H14A 110.8 . .
C8 C14 H14A 110.8 . .
C13 C14 H14B 110.8 . .
C8 C14 H14B 110.8 . .
H14A C14 H14B 108.9 . .
C16 C15 C8 103.6(2) . .
C16 C15 S1 110.06(18) . .
C8 C15 S1 117.9(2) . .
C16 C15 H15A 108.3 . .
C8 C15 H15A 108.3 . .
S1 C15 H15A 108.3 . .
O4 C16 C13 124.6(3) . .
O4 C16 C15 125.6(3) . .
C13 C16 C15 109.8(2) . .
C13 C17 H17A 109.5 . .
C13 C17 H17B 109.5 . .
H17A C17 H17B 109.5 . .
C13 C17 H17C 109.5 . .
H17A C17 H17C 109.5 . .
H17B C17 H17C 109.5 . .
C10 C18 H18A 109.5 . .
C10 C18 H18B 109.5 . .
H18A C18 H18B 109.5 . .
C10 C18 H18C 109.5 . .
H18A C18 H18C 109.5 . .
H18B C18 H18C 109.5 . .
C4 C19 H19A 109.5 . .
C4 C19 H19B 109.5 . .
H19A C19 H19B 109.5 . .
C4 C19 H19C 109.5 . .
H19A C19 H19C 109.5 . .
H19B C19 H19C 109.5 . .
O5 C20 O6 122.0(3) . .
O5 C20 C4 121.6(3) . .
O6 C20 C4 116.3(2) . .
O7 C21 C22 110.0(4) . .
O7 C21 H21A 109.7 . .
C22 C21 H21A 109.7 . .
O7 C21 H21B 109.7 . .
C22 C21 H21B 109.7 . .
H21A C21 H21B 108.2 . .
C21 C22 H22A 109.5 . .
C21 C22 H22B 109.5 . .
H22A C22 H22B 109.5 . .
C21 C22 H22C 109.5 . .
H22A C22 H22C 109.5 . .
H22B C22 H22C 109.5 . .
S1 O2 Na1 133.15(15) . .
C16 O4 Na1 124.5(2) . .
C20 O5 Na1 140.4(2) . 2_656
C20 O6 H6E 109(3) . .
C21 O7 Na1 116.3(3) . .
C21 O7 H7 97(4) . .
Na1 O7 H7 73.0(8) . .
O5 Na1 O4 164.43(13) 2_646 .
O5 Na1 O2 96.93(10) 2_646 .
O4 Na1 O2 77.25(10) . .
O5 Na1 O8 99.15(12) 2_646 .
O4 Na1 O8 95.87(11) . .
O2 Na1 O8 96.45(11) . .
O5 Na1 O9 82.32(9) 2_646 .
O4 Na1 O9 97.05(10) . .
O2 Na1 O9 155.80(12) . .
O8 Na1 O9 107.58(11) . .
O5 Na1 O7 85.71(12) 2_646 .
O4 Na1 O7 78.75(11) . .
O2 Na1 O7 63.95(10) . .
O8 Na1 O7 160.32(11) . .
O9 Na1 O7 91.93(10) . .
Na1 O9 H9F 127.6 . .
Na1 O9 H9E 100.3 . .
H9F O9 H9E 101.3 . .
Na1 O8 H8E 129(3) . .
Na1 O8 H8F 123.3(7) . .
H8E O8 H8F 103(3) . .

loop_
_geom_bond_atom_site_label_1
_geom_bond_atom_site_label_2
_geom_bond_distance
_geom_bond_site_symmetry_2
S1 O3 1.436(2) .
S1 O2 1.444(2) .
S1 O1 1.451(2) .
S1 C15 1.809(3) .
C1 C2 1.522(5) .
C1 C10 1.538(4) .
C1 H1A 0.9700 .
C1 H1B 0.9700 .
C2 C3 1.518(5) .
C2 H2A 0.9700 .
C2 H2B 0.9700 .
C3 C4 1.544(4) .
C3 H3A 0.9700 .
C3 H3B 0.9700 .
C4 C20 1.529(4) .
C4 C19 1.548(4) .
C4 C5 1.568(4) .
C5 C6 1.533(4) .
C5 C10 1.552(4) .
C5 H5A 0.9800 .
C6 C7 1.525(4) .
C6 H6A 0.9700 .
C6 H6B 0.9700 .
C7 C8 1.522(4) .
C7 H7A 0.9700 .
C7 H7B 0.9700 .
C8 C14 1.545(4) .
C8 C9 1.569(4) .
C8 C15 1.575(4) .
C9 C11 1.547(4) .
C9 C10 1.571(4) .
C9 H9A 0.9800 .
C10 C18 1.539(4) .
C11 C12 1.534(5) .
C11 H11A 0.9700 .
C11 H11B 0.9700 .
C12 C13 1.549(5) .
C12 H12A 0.9700 .
C12 H12B 0.9700 .
C13 C14 1.513(5) .
C13 C17 1.523(4) .
C13 C16 1.523(4) .
C14 H14A 0.9700 .
C14 H14B 0.9700 .
C15 C16 1.533(4) .
C15 H15A 0.9800 .
C16 O4 1.214(4) .
C17 H17A 0.9600 .
C17 H17B 0.9600 .
C17 H17C 0.9600 .
C18 H18A 0.9600 .
C18 H18B 0.9600 .
C18 H18C 0.9600 .
C19 H19A 0.9600 .
C19 H19B 0.9600 .
C19 H19C 0.9600 .
C20 O5 1.210(4) .
C20 O6 1.309(4) .
C21 O7 1.424(6) .
C21 C22 1.434(7) .
C21 H21A 0.9700 .
C21 H21B 0.9700 .
C22 H22A 0.9600 .
C22 H22B 0.9600 .
C22 H22C 0.9600 .
O2 Na1 2.341(3) .
O4 Na1 2.335(3) .
O5 Na1 2.244(3) 2_656
O6 H6E 0.846(10) .
O7 Na1 2.931(4) .
O7 H7 0.81(6) .
Na1 O5 2.244(3) 2_646
Na1 O8 2.346(4) .
Na1 O9 2.445(3) .
O9 H9F 1.0188 .
O9 H9E 1.0016 .
O8 H8E 0.841(10) .
O8 H8F 0.846(7) .

loop_
_geom_hbond_atom_site_label_D
_geom_hbond_atom_site_label_H
_geom_hbond_atom_site_label_A
_geom_hbond_distance_DH
_geom_hbond_distance_HA
_geom_hbond_distance_DA
_geom_hbond_angle_DHA
_geom_hbond_site_symmetry_A
O6 H6E O9 0.846(10) 1.884(11) 2.726(3) 173(4) 2_656
O8 H8E O3 0.841(10) 2.18(3) 2.916(4) 147(4) 1_545
O8 H8F O3 0.846(7) 2.054(8) 2.896(4) 173.2(11) 2_646
O9 H9F O7 1.02 1.79 2.755(4) 157.6 2_746
O9 H9E O1 1.00 1.81 2.783(3) 163.3 1_545
O9 H9E S1 1.00 2.86 3.755(3) 148.4 1_545
O7 H7 O2 0.81(6) 2.13(5) 2.836(4) 145.3(17) .

loop_
_geom_torsion_atom_site_label_1
_geom_torsion_atom_site_label_2
_geom_torsion_atom_site_label_3
_geom_torsion_atom_site_label_4
_geom_torsion
_geom_torsion_site_symmetry_4
C10 C1 C2 C3 55.5(4) .
C1 C2 C3 C4 -53.1(4) .
C2 C3 C4 C20 -76.1(3) .
C2 C3 C4 C19 168.7(3) .
C2 C3 C4 C5 50.0(4) .
C20 C4 C5 C6 -55.1(3) .
C3 C4 C5 C6 177.8(2) .
C19 C4 C5 C6 60.0(3) .
C20 C4 C5 C10 76.7(3) .
C3 C4 C5 C10 -50.4(3) .
C19 C4 C5 C10 -168.2(2) .
C10 C5 C6 C7 59.5(3) .
C4 C5 C6 C7 -166.9(2) .
C5 C6 C7 C8 -54.5(3) .
C6 C7 C8 C14 165.1(2) .
C6 C7 C8 C9 47.0(3) .
C6 C7 C8 C15 -79.3(3) .
C7 C8 C9 C11 179.3(2) .
C14 C8 C9 C11 60.0(3) .
C15 C8 C9 C11 -48.9(3) .
C7 C8 C9 C10 -48.2(3) .
C14 C8 C9 C10 -167.5(2) .
C15 C8 C9 C10 83.6(3) .
C2 C1 C10 C18 68.1(3) .
C2 C1 C10 C5 -53.8(3) .
C2 C1 C10 C9 -169.4(3) .
C6 C5 C10 C1 -174.8(2) .
C4 C5 C10 C1 51.7(3) .
C6 C5 C10 C18 65.6(3) .
C4 C5 C10 C18 -67.9(3) .
C6 C5 C10 C9 -58.0(3) .
C4 C5 C10 C9 168.5(2) .
C11 C9 C10 C1 -58.5(3) .
C8 C9 C10 C1 170.8(2) .
C11 C9 C10 C18 61.5(3) .
C8 C9 C10 C18 -69.2(3) .
C11 C9 C10 C5 -175.1(2) .
C8 C9 C10 C5 54.2(3) .
C8 C9 C11 C12 -47.3(3) .
C10 C9 C11 C12 178.9(2) .
C9 C11 C12 C13 46.5(4) .
C11 C12 C13 C14 -57.7(4) .
C11 C12 C13 C17 173.3(3) .
C11 C12 C13 C16 49.7(4) .
C17 C13 C14 C8 -164.6(3) .
C16 C13 C14 C8 -41.7(3) .
C12 C13 C14 C8 68.5(3) .
C7 C8 C14 C13 170.9(2) .
C9 C8 C14 C13 -70.6(3) .
C15 C8 C14 C13 44.2(3) .
C7 C8 C15 C16 -148.5(2) .
C14 C8 C15 C16 -28.1(3) .
C9 C8 C15 C16 85.5(3) .
C7 C8 C15 S1 -26.6(3) .
C14 C8 C15 S1 93.8(2) .
C9 C8 C15 S1 -152.60(19) .
O3 S1 C15 C16 -178.3(2) .
O2 S1 C15 C16 -58.8(2) .
O1 S1 C15 C16 60.5(2) .
O3 S1 C15 C8 63.2(2) .
O2 S1 C15 C8 -177.3(2) .
O1 S1 C15 C8 -58.0(2) .
C14 C13 C16 O4 -158.0(3) .
C17 C13 C16 O4 -33.4(5) .
C12 C13 C16 O4 89.4(4) .
C14 C13 C16 C15 23.1(3) .
C17 C13 C16 C15 147.7(3) .
C12 C13 C16 C15 -89.5(3) .
C8 C15 C16 O4 -175.4(3) .
S1 C15 C16 O4 57.6(4) .
C8 C15 C16 C13 3.5(3) .
S1 C15 C16 C13 -123.5(2) .
C3 C4 C20 O5 -174.8(3) .
C19 C4 C20 O5 -57.8(4) .
C5 C4 C20 O5 60.1(4) .
C3 C4 C20 O6 2.4(4) .
C19 C4 C20 O6 119.4(3) .
C5 C4 C20 O6 -122.6(3) .
O3 S1 O2 Na1 120.7(2) .
O1 S1 O2 Na1 -110.1(2) .
C15 S1 O2 Na1 5.4(2) .
C13 C16 O4 Na1 -172.0(2) .
C15 C16 O4 Na1 6.7(5) .
O6 C20 O5 Na1 13.8(5) 2_656
C4 C20 O5 Na1 -169.1(2) 2_656
C22 C21 O7 Na1 91.0(4) .
C16 O4 Na1 O5 -113.4(4) 2_646
C16 O4 Na1 O2 -44.0(3) .
C16 O4 Na1 O8 51.4(3) .
C16 O4 Na1 O9 159.9(3) .
C16 O4 Na1 O7 -109.5(3) .
S1 O2 Na1 O5 -160.4(2) 2_646
S1 O2 Na1 O4 34.3(2) .
S1 O2 Na1 O8 -60.3(2) .
S1 O2 Na1 O9 112.9(3) .
S1 O2 Na1 O7 117.8(2) .
C21 O7 Na1 O5 -14.3(3) 2_646
C21 O7 Na1 O4 166.7(3) .
C21 O7 Na1 O2 85.5(3) .
C21 O7 Na1 O8 91.0(5) .
C21 O7 Na1 O9 -96.5(3) .
